data_1503345
loop_
_publ_author_name
'Kole, Goutam Kumar'
'Tan, Geok Kheng'
'Vittal, Jagadese J.'

_publ_section_title
;
 Anion-controlled stereoselective synthesis of cyclobutane derivatives by
 solid-state [2 + 2] cycloaddition reaction of the salts of
 trans-3-(4-pyridyl) acrylic acid.
;
_journal_issue 1
_journal_name_full 'Organic letters'
_journal_page_first 128
_journal_page_last 131
_journal_paper_doi 10.1021/ol9025233
_journal_volume 12
_journal_year 2010
_chemical_formula_sum 'C16 H14 N2 O4'
_chemical_formula_weight 298.29
_chemical_name_systematic
; 

 ? 

;
_space_group_IT_number 14
_symmetry_cell_setting monoclinic
_symmetry_space_group_name_Hall '-P 2ybc'
_symmetry_space_group_name_H-M 'P 1 21/c 1'
_atom_sites_solution_hydrogens geom
_atom_sites_solution_primary direct
_atom_sites_solution_secondary difmap
_audit_creation_method SHELXL-97
_cell_angle_alpha 90.00
_cell_angle_beta 99.931(2)
_cell_angle_gamma 90.00
_cell_formula_units_Z 2
_cell_length_a 5.9012(7)
_cell_length_b 6.9480(8)
_cell_length_c 16.0585(19)
_cell_measurement_reflns_used 2773
_cell_measurement_temperature 100(2)
_cell_measurement_theta_max 27.41
_cell_measurement_theta_min 2.58
_cell_volume 648.56(13)
_computing_cell_refinement 'Bruker SMART'
_computing_data_collection 'Bruker SMART'
_computing_data_reduction 'Bruker SAINT'
_computing_molecular_graphics 'Bruker SHELXTL'
_computing_publication_material 'Bruker SHELXTL'
_computing_structure_refinement 'SHELXL-97 (Sheldrick, 1997)'
_computing_structure_solution 'SHELXS-97 (Sheldrick, 1990)'
_diffrn_ambient_temperature 100(2)
_diffrn_measured_fraction_theta_full 0.991
_diffrn_measured_fraction_theta_max 0.991
_diffrn_measurement_device_type 'CCD area detector'
_diffrn_measurement_method 'phi and omega scans'
_diffrn_radiation_monochromator graphite
_diffrn_radiation_source 'fine-focus sealed tube'
_diffrn_radiation_type MoK\a
_diffrn_radiation_wavelength 0.71073
_diffrn_reflns_av_R_equivalents 0.0229
_diffrn_reflns_av_sigmaI/netI 0.0265
_diffrn_reflns_limit_h_max 6
_diffrn_reflns_limit_h_min -7
_diffrn_reflns_limit_k_max 9
_diffrn_reflns_limit_k_min -9
_diffrn_reflns_limit_l_max 20
_diffrn_reflns_limit_l_min -15
_diffrn_reflns_number 4332
_diffrn_reflns_theta_full 27.44
_diffrn_reflns_theta_max 27.44
_diffrn_reflns_theta_min 2.58
_exptl_absorpt_coefficient_mu 0.112
_exptl_absorpt_correction_T_max 0.9737
_exptl_absorpt_correction_T_min 0.9567
_exptl_absorpt_correction_type multi-scan
_exptl_absorpt_process_details 'Sadabs, (Sheldrick 2004)'
_exptl_crystal_colour Colourless
_exptl_crystal_density_diffrn 1.527
_exptl_crystal_density_meas ?
_exptl_crystal_density_method 'not measured'
_exptl_crystal_description Block
_exptl_crystal_F_000 312
_exptl_crystal_size_max 0.40
_exptl_crystal_size_mid 0.32
_exptl_crystal_size_min 0.24
_refine_diff_density_max 0.512
_refine_diff_density_min -0.269
_refine_diff_density_rms 0.083
_refine_ls_extinction_method none
_refine_ls_goodness_of_fit_ref 1.131
_refine_ls_hydrogen_treatment constr
_refine_ls_matrix_type full
_refine_ls_number_parameters 101
_refine_ls_number_reflns 1466
_refine_ls_number_restraints 0
_refine_ls_restrained_S_all 1.131
_refine_ls_R_factor_all 0.0517
_refine_ls_R_factor_gt 0.0493
_refine_ls_shift/su_max 0.000
_refine_ls_shift/su_mean 0.000
_refine_ls_structure_factor_coef Fsqd
_refine_ls_weighting_details 'calc w=1/[\s^2^(Fo^2^)+(0.0864P)^2^+0.5080P] where P=(Fo^2^+2Fc^2^)/3'
_refine_ls_weighting_scheme calc
_refine_ls_wR_factor_gt 0.1510
_refine_ls_wR_factor_ref 0.1536
_reflns_number_gt 1376
_reflns_number_total 1466
_reflns_threshold_expression >2sigma(I)
_cod_data_source_file ol9025233_si_004.cif
_cod_data_source_block dimerized_1
_cod_depositor_comments
;
The following automatic conversions were performed:

'_symmetry_cell_setting' value 'Monoclinic' changed to 'monoclinic'
according to /home/saulius/struct/CIF-dictionaries/cif_core.dic
dictionary named 'cif_core.dic' version 2.4.2 from
2011-04-26.

'_exptl_absorpt_correction_type' value 'Multi-scan'
changed to 'multi-scan' according to
/home/saulius/struct/CIF-dictionaries/cif_core.dic dictionary named
'cif_core.dic' version 2.4.2 from 2011-04-26.

Automatic conversion script
Id: cif_fix_values 1715 2011-07-08 13:25:40Z adriana 

The following automatic conversions were performed:

'_exptl_crystal_density_meas' value 'Not Measured' was changed to '?'
- the value is perceived as not measured.

Automatic conversion script
Id: cif_fix_values 3008 2015-01-20 13:52:24Z robertas 
;
_cod_original_sg_symbol_H-M P2(1)/c
_cod_database_code 1503345

loop_
_symmetry_equiv_pos_as_xyz
'x, y, z'
'-x, y+1/2, -z+1/2'
'-x, -y, -z'
'x, -y-1/2, z-1/2'

loop_
_atom_site_label
_atom_site_type_symbol
_atom_site_fract_x
_atom_site_fract_y
_atom_site_fract_z
_atom_site_U_iso_or_equiv
_atom_site_adp_type
_atom_site_occupancy
_atom_site_symmetry_multiplicity
_atom_site_calc_flag
_atom_site_refinement_flags
O1 O 0.2410(2) 0.89714(18) 0.07988(8) 0.0175(3) Uani 1 1 d .
H1 H 0.3724 0.9396 0.0999 0.026 Uiso 1 1 calc R
O2 O 0.4348(2) 0.7283(2) -0.00342(8) 0.0216(3) Uani 1 1 d .
N1 N 0.3768(2) 0.4754(2) 0.31226(9) 0.0148(3) Uani 1 1 d .
C1 C -0.0437(3) 0.5165(2) 0.06462(10) 0.0130(4) Uani 1 1 d .
H1A H -0.2064 0.5447 0.0704 0.016 Uiso 1 1 calc R
C2 C 0.0352(3) 0.6548(2) -0.00326(10) 0.0133(4) Uani 1 1 d .
H2 H -0.0910 0.7460 -0.0265 0.016 Uiso 1 1 calc R
C3 C 0.1641(3) 0.5491(2) 0.30120(10) 0.0154(4) Uani 1 1 d .
H3 H 0.1053 0.5914 0.3495 0.018 Uiso 1 1 calc R
C4 C 0.0255(3) 0.5665(2) 0.22251(10) 0.0145(4) Uani 1 1 d .
H4 H -0.1235 0.6216 0.2177 0.017 Uiso 1 1 calc R
C5 C 0.1056(3) 0.5028(2) 0.15042(10) 0.0132(4) Uani 1 1 d .
C6 C 0.3268(3) 0.4250(2) 0.16190(10) 0.0149(4) Uani 1 1 d .
H6 H 0.3894 0.3794 0.1149 0.018 Uiso 1 1 calc R
C7 C 0.4540(3) 0.4151(2) 0.24301(11) 0.0152(4) Uani 1 1 d .
H7 H 0.6047 0.3625 0.2498 0.018 Uiso 1 1 calc R
C8 C 0.2593(3) 0.7615(2) 0.02324(10) 0.0137(4) Uani 1 1 d .

loop_
_atom_site_aniso_label
_atom_site_aniso_U_11
_atom_site_aniso_U_22
_atom_site_aniso_U_33
_atom_site_aniso_U_23
_atom_site_aniso_U_13
_atom_site_aniso_U_12
O1 0.0162(6) 0.0176(6) 0.0177(6) -0.0054(5) 0.0000(5) -0.0015(5)
O2 0.0183(6) 0.0250(7) 0.0225(7) -0.0064(5) 0.0065(5) -0.0032(5)
N1 0.0170(7) 0.0137(7) 0.0128(6) 0.0009(5) 0.0003(5) -0.0012(5)
C1 0.0133(7) 0.0130(8) 0.0125(8) -0.0003(6) 0.0012(6) -0.0002(6)
C2 0.0144(8) 0.0127(8) 0.0119(7) -0.0003(5) -0.0002(6) 0.0007(6)
C3 0.0188(8) 0.0151(8) 0.0129(8) -0.0014(6) 0.0044(6) -0.0005(6)
C4 0.0145(7) 0.0126(8) 0.0161(8) 0.0000(6) 0.0022(6) -0.0002(6)
C5 0.0146(8) 0.0112(8) 0.0133(7) -0.0002(6) 0.0009(6) -0.0025(6)
C6 0.0165(8) 0.0148(8) 0.0138(8) -0.0012(6) 0.0039(6) -0.0001(6)
C7 0.0143(8) 0.0140(8) 0.0170(8) -0.0001(6) 0.0018(6) 0.0004(6)
C8 0.0170(8) 0.0124(8) 0.0107(7) 0.0015(6) -0.0001(6) 0.0001(6)

loop_
_atom_type_symbol
_atom_type_description
_atom_type_scat_dispersion_real
_atom_type_scat_dispersion_imag
_atom_type_scat_source
C C 0.0033 0.0016 'International Tables Vol C Tables 4.2.6.8 and 6.1.1.4'
H H 0.0000 0.0000 'International Tables Vol C Tables 4.2.6.8 and 6.1.1.4'
N N 0.0061 0.0033 'International Tables Vol C Tables 4.2.6.8 and 6.1.1.4'
O O 0.0106 0.0060 'International Tables Vol C Tables 4.2.6.8 and 6.1.1.4'

loop_
_geom_angle_atom_site_label_1
_geom_angle_atom_site_label_2
_geom_angle_atom_site_label_3
_geom_angle
_geom_angle_site_symmetry_1
_geom_angle_site_symmetry_3
C3 N1 C7 117.07(14) . .
C5 C1 C2 117.06(13) . 3_565
C5 C1 C2 118.28(13) . .
C2 C1 C2 89.01(12) 3_565 .
C8 C2 C1 115.61(13) . 3_565
C8 C2 C1 116.80(13) . .
C1 C2 C1 91.00(12) 3_565 .
N1 C3 C4 123.11(15) . .
C3 C4 C5 119.81(15) . .
C6 C5 C4 117.14(14) . .
C6 C5 C1 122.14(14) . .
C4 C5 C1 120.71(14) . .
C7 C6 C5 119.04(15) . .
N1 C7 C6 123.83(15) . .
O2 C8 O1 123.64(15) . .
O2 C8 C2 124.60(15) . .
O1 C8 C2 111.76(13) . .

loop_
_geom_bond_atom_site_label_1
_geom_bond_atom_site_label_2
_geom_bond_distance
_geom_bond_site_symmetry_2
O1 C8 1.327(2) .
O2 C8 1.209(2) .
N1 C3 1.339(2) .
N1 C7 1.340(2) .
C1 C5 1.505(2) .
C1 C2 1.552(2) 3_565
C1 C2 1.582(2) .
C2 C8 1.512(2) .
C2 C1 1.552(2) 3_565
C3 C4 1.387(2) .
C4 C5 1.396(2) .
C5 C6 1.396(2) .
C6 C7 1.388(2) .

loop_
_geom_hbond_atom_site_label_D
_geom_hbond_atom_site_label_H
_geom_hbond_atom_site_label_A
_geom_hbond_distance_DH
_geom_hbond_distance_HA
_geom_hbond_distance_DA
_geom_hbond_angle_DHA
_geom_hbond_site_symmetry_A
O1 H1 N1 0.84 1.88 2.6527(19) 152.9 2_655
